data_8102445
loop_
_publ_author_name
'Zhen Jia'

_publ_section_title
;
 Crystal structure of
 2-amino-4-(4-bromophenyl)-5,6,7,8-tetrahydronaphthalene-1,3-dicarbonitrile,
 C18H14BrN3
;
_journal_issue 3
_journal_name_full 'Zeitschrift f\"ur Kristallographie - New Crystal Structures'
_journal_page_first 435
_journal_volume 224
_journal_year 2009
_chemical_formula_sum 'C18 H14 Br N3'
_chemical_formula_weight 352.23
_chemical_name_systematic
; 
2-amino-4-(4-bromophenyl)-5,6,7,8-tetrahydronaphthalene-
1,3-dicarbonitrile, C~18~H~14~Br~1~N~3~
;
_space_group_IT_number 13
_symmetry_cell_setting monoclinic
_symmetry_space_group_name_Hall '-P 2yc'
_symmetry_space_group_name_H-M 'P 1 2/c 1'
_atom_sites_solution_hydrogens geom
_atom_sites_solution_primary direct
_atom_sites_solution_secondary difmap
_audit_creation_method SHELXL-97
_cell_angle_alpha 90.00
_cell_angle_beta 96.907(4)
_cell_angle_gamma 90.00
_cell_formula_units_Z 4
_cell_length_a 12.840(3)
_cell_length_b 7.5329(17)
_cell_length_c 16.373(4)
_cell_measurement_reflns_used 1853
_cell_measurement_temperature 298(2)
_cell_measurement_theta_max 24.632
_cell_measurement_theta_min 2.506
_cell_volume 1572.1(6)
_computing_cell_refinement 'Bruker SMART'
_computing_data_collection 'Bruker SMART'
_computing_data_reduction 'Bruker SAINT'
_computing_molecular_graphics 'Bruker SHELXTL'
_computing_publication_material 'Bruker SHELXTL'
_computing_structure_refinement 'SHELXL-97 (Sheldrick, 1997)'
_computing_structure_solution 'SHELXS-97 (Sheldrick, 1990)'
_diffrn_ambient_temperature 298(2)
_diffrn_measured_fraction_theta_full 0.997
_diffrn_measured_fraction_theta_max 0.997
_diffrn_measurement_device_type 'CCD area detector'
_diffrn_measurement_method 'phi and omega scans'
_diffrn_radiation_monochromator graphite
_diffrn_radiation_source 'fine-focus sealed tube'
_diffrn_radiation_type MoK\a
_diffrn_radiation_wavelength 0.71073
_diffrn_reflns_av_R_equivalents 0.0442
_diffrn_reflns_av_sigmaI/netI 0.0644
_diffrn_reflns_limit_h_max 15
_diffrn_reflns_limit_h_min -15
_diffrn_reflns_limit_k_max 9
_diffrn_reflns_limit_k_min -8
_diffrn_reflns_limit_l_max 12
_diffrn_reflns_limit_l_min -19
_diffrn_reflns_number 7913
_diffrn_reflns_theta_full 25.49
_diffrn_reflns_theta_max 25.49
_diffrn_reflns_theta_min 1.60
_exptl_absorpt_coefficient_mu 2.614
_exptl_absorpt_correction_T_max 0.9257
_exptl_absorpt_correction_T_min 0.3668
_exptl_absorpt_correction_type multi-scan
_exptl_absorpt_process_details sadabs
_exptl_crystal_colour colourless
_exptl_crystal_density_diffrn 1.488
_exptl_crystal_density_method 'not measured'
_exptl_crystal_description plan
_exptl_crystal_F_000 712
_exptl_crystal_size_max 0.48
_exptl_crystal_size_mid 0.28
_exptl_crystal_size_min 0.03
_refine_diff_density_max 0.477
_refine_diff_density_min -0.349
_refine_diff_density_rms 0.061
_refine_ls_extinction_method none
_refine_ls_goodness_of_fit_ref 1.028
_refine_ls_hydrogen_treatment mixed
_refine_ls_matrix_type full
_refine_ls_number_parameters 207
_refine_ls_number_reflns 2911
_refine_ls_number_restraints 0
_refine_ls_restrained_S_all 1.028
_refine_ls_R_factor_all 0.0754
_refine_ls_R_factor_gt 0.0451
_refine_ls_shift/su_max 0.002
_refine_ls_shift/su_mean 0.000
_refine_ls_structure_factor_coef Fsqd
_refine_ls_weighting_details 'calc w=1/[\s^2^(Fo^2^)+(0.0486P)^2^+0.3126P] where P=(Fo^2^+2Fc^2^)/3'
_refine_ls_weighting_scheme calc
_refine_ls_wR_factor_gt 0.1042
_refine_ls_wR_factor_ref 0.1193
_reflns_number_gt 1951
_reflns_number_total 2911
_reflns_threshold_expression >2sigma(I)
_cod_data_source_file 1267-2614.cff
_cod_data_source_block 81231dm
_cod_depositor_comments
;
The following automatic conversions were performed:
'_symmetry_cell_setting' value 'Monoclinic' changed to 'monoclinic'
according to '/home/saulius/struct/CIF-dictionaries/cif_core.dic'
dictionary named 'cif_core.dic' version 2.4.1 from 2010-06-29.

Automatic conversion script
Id: cif_fix_enum 1555 2011-01-17 13:19:09Z saulius 
;
_cod_original_cell_volume 1572.2(6)
_cod_original_sg_symbol_H-M P2/c
_cod_database_code 8102445

loop_
_symmetry_equiv_pos_as_xyz
'x, y, z'
'-x, y, -z+1/2'
'-x, -y, -z'
'x, -y, z-1/2'

loop_
_atom_site_label
_atom_site_type_symbol
_atom_site_fract_x
_atom_site_fract_y
_atom_site_fract_z
_atom_site_U_iso_or_equiv
_atom_site_adp_type
_atom_site_occupancy
_atom_site_symmetry_multiplicity
_atom_site_calc_flag
_atom_site_refinement_flags
_atom_site_disorder_assembly
_atom_site_disorder_group
Br1 Br 1.12738(3) 0.15290(6) 0.33716(3) 0.0742(2) Uani 1 1 d . . .
C1 C 0.9992(3) 0.1752(5) 0.3831(2) 0.0505(9) Uani 1 1 d . . .
C2 C 0.9436(3) 0.0283(5) 0.3978(2) 0.0596(10) Uani 1 1 d . . .
H2 H 0.9690 -0.0837 0.3868 0.071 Uiso 1 1 calc R . .
C3 C 0.8488(3) 0.0451(5) 0.4293(2) 0.0537(9) Uani 1 1 d . . .
H3 H 0.8105 -0.0560 0.4389 0.064 Uiso 1 1 calc R . .
C4 C 0.8105(2) 0.2105(4) 0.4467(2) 0.0432(8) Uani 1 1 d . . .
C5 C 0.8687(3) 0.3580(5) 0.4308(3) 0.0604(11) Uani 1 1 d . . .
H5 H 0.8443 0.4706 0.4421 0.072 Uiso 1 1 calc R . .
C6 C 0.9623(3) 0.3406(5) 0.3984(3) 0.0632(11) Uani 1 1 d . . .
H6 H 1.0002 0.4410 0.3870 0.076 Uiso 1 1 calc R . .
C7 C 0.7075(2) 0.2293(4) 0.4794(2) 0.0417(8) Uani 1 1 d . . .
C8 C 0.6170(3) 0.1858(4) 0.4266(2) 0.0425(8) Uani 1 1 d . . .
C9 C 0.6240(3) 0.1248(5) 0.3452(3) 0.0480(9) Uani 1 1 d . . .
C10 C 0.5159(3) 0.2058(4) 0.4517(2) 0.0433(8) Uani 1 1 d . . .
C11 C 0.5118(2) 0.2698(4) 0.5315(2) 0.0420(8) Uani 1 1 d . . .
C12 C 0.4095(3) 0.2949(4) 0.5561(2) 0.0498(9) Uani 1 1 d . . .
C13 C 0.6016(3) 0.3103(4) 0.5853(2) 0.0434(8) Uani 1 1 d . . .
C14 C 0.5884(3) 0.3690(5) 0.6714(2) 0.0535(9) Uani 1 1 d . . .
H14A H 0.5668 0.2677 0.7019 0.064 Uiso 1 1 calc R . .
H14B H 0.5326 0.4564 0.6686 0.064 Uiso 1 1 calc R . .
C15 C 0.7007(2) 0.2892(4) 0.5596(2) 0.0419(8) Uani 1 1 d . . .
C16 C 0.7981(3) 0.3355(5) 0.6160(2) 0.0551(9) Uani 1 1 d . . .
H16A H 0.8223 0.4517 0.6013 0.066 Uiso 1 1 calc R . .
H16B H 0.8526 0.2503 0.6081 0.066 Uiso 1 1 calc R . .
C17 C 0.7808(3) 0.3366(5) 0.7061(3) 0.0654(11) Uani 1 1 d . . .
H17A H 0.7700 0.2161 0.7243 0.079 Uiso 1 1 calc R . .
H17B H 0.8424 0.3841 0.7390 0.079 Uiso 1 1 calc R . .
C18 C 0.6865(3) 0.4483(5) 0.7182(2) 0.0612(10) Uani 1 1 d . . .
H18A H 0.6966 0.5680 0.6987 0.073 Uiso 1 1 calc R . .
H18B H 0.6786 0.4544 0.7763 0.073 Uiso 1 1 calc R . .
H2A H 0.430(2) 0.124(4) 0.356(2) 0.025(9) Uiso 1 1 d . . .
H2B H 0.369(4) 0.164(5) 0.422(3) 0.067(13) Uiso 1 1 d . . .
N1 N 0.6262(3) 0.0781(5) 0.2792(2) 0.0692(9) Uani 1 1 d . . .
N2 N 0.4280(3) 0.1647(5) 0.4015(2) 0.0568(9) Uani 1 1 d . . .
N3 N 0.3249(3) 0.3121(4) 0.5709(2) 0.0684(10) Uani 1 1 d . . .

loop_
_atom_site_aniso_label
_atom_site_aniso_U_11
_atom_site_aniso_U_22
_atom_site_aniso_U_33
_atom_site_aniso_U_23
_atom_site_aniso_U_13
_atom_site_aniso_U_12
Br1 0.0456(3) 0.0828(3) 0.1000(4) -0.0074(3) 0.0322(2) -0.00187(19)
C1 0.0362(18) 0.058(2) 0.060(2) -0.0031(18) 0.0144(17) -0.0035(16)
C2 0.047(2) 0.048(2) 0.086(3) -0.007(2) 0.020(2) 0.0043(17)
C3 0.044(2) 0.0437(19) 0.076(3) -0.0007(19) 0.0153(19) -0.0026(16)
C4 0.0320(17) 0.049(2) 0.048(2) -0.0012(16) 0.0050(15) -0.0044(14)
C5 0.049(2) 0.046(2) 0.091(3) -0.003(2) 0.023(2) -0.0003(17)
C6 0.049(2) 0.057(2) 0.088(3) 0.005(2) 0.026(2) -0.0102(18)
C7 0.0340(17) 0.0393(17) 0.053(2) 0.0025(16) 0.0099(16) 0.0009(14)
C8 0.0383(19) 0.0419(19) 0.048(2) 0.0051(15) 0.0098(16) 0.0027(14)
C9 0.0342(19) 0.052(2) 0.057(3) 0.0028(19) 0.0043(17) 0.0038(15)
C10 0.0360(19) 0.0374(18) 0.057(2) 0.0089(16) 0.0056(17) -0.0007(14)
C11 0.0325(17) 0.0412(18) 0.054(2) 0.0080(17) 0.0138(16) 0.0036(14)
C12 0.044(2) 0.042(2) 0.066(2) 0.0028(17) 0.0138(19) -0.0026(15)
C13 0.0428(19) 0.0346(17) 0.055(2) 0.0043(15) 0.0127(17) -0.0003(14)
C14 0.054(2) 0.054(2) 0.055(2) 0.0004(18) 0.0173(19) 0.0007(17)
C15 0.0355(18) 0.0405(18) 0.050(2) 0.0035(16) 0.0068(16) -0.0008(14)
C16 0.042(2) 0.063(2) 0.060(2) -0.0042(19) 0.0048(18) 0.0002(17)
C17 0.055(2) 0.077(3) 0.062(3) -0.008(2) -0.002(2) -0.001(2)
C18 0.062(3) 0.069(2) 0.053(2) -0.008(2) 0.012(2) 0.000(2)
N1 0.060(2) 0.088(2) 0.059(2) -0.005(2) 0.0039(18) 0.0119(18)
N2 0.0388(19) 0.075(2) 0.056(2) -0.0018(19) 0.0033(18) 0.0008(16)
N3 0.0434(19) 0.070(2) 0.095(3) -0.0034(19) 0.0249(19) 0.0000(16)

loop_
_atom_type_symbol
_atom_type_description
_atom_type_scat_dispersion_real
_atom_type_scat_dispersion_imag
_atom_type_scat_source
C C 0.0033 0.0016 'International Tables Vol C Tables 4.2.6.8 and 6.1.1.4'
H H 0.0000 0.0000 'International Tables Vol C Tables 4.2.6.8 and 6.1.1.4'
N N 0.0061 0.0033 'International Tables Vol C Tables 4.2.6.8 and 6.1.1.4'
Br Br -0.2901 2.4595 'International Tables Vol C Tables 4.2.6.8 and 6.1.1.4'

loop_
_geom_angle_atom_site_label_1
_geom_angle_atom_site_label_2
_geom_angle_atom_site_label_3
_geom_angle
_geom_angle_site_symmetry_1
_geom_angle_site_symmetry_3
_geom_angle_publ_flag
C2 C1 C6 120.6(3) . . ?
C2 C1 Br1 120.0(3) . . ?
C6 C1 Br1 119.3(3) . . ?
C1 C2 C3 119.9(3) . . ?
C1 C2 H2 120.1 . . ?
C3 C2 H2 120.1 . . ?
C4 C3 C2 120.7(3) . . ?
C4 C3 H3 119.6 . . ?
C2 C3 H3 119.6 . . ?
C5 C4 C3 118.2(3) . . ?
C5 C4 C7 120.9(3) . . ?
C3 C4 C7 120.9(3) . . ?
C6 C5 C4 120.9(3) . . ?
C6 C5 H5 119.6 . . ?
C4 C5 H5 119.6 . . ?
C1 C6 C5 119.7(3) . . ?
C1 C6 H6 120.1 . . ?
C5 C6 H6 120.1 . . ?
C8 C7 C15 120.8(3) . . ?
C8 C7 C4 117.5(3) . . ?
C15 C7 C4 121.7(3) . . ?
C7 C8 C10 121.1(3) . . ?
C7 C8 C9 120.8(3) . . ?
C10 C8 C9 118.0(3) . . ?
N1 C9 C8 177.6(4) . . ?
N2 C10 C11 121.7(3) . . ?
N2 C10 C8 121.8(3) . . ?
C11 C10 C8 116.5(3) . . ?
C13 C11 C10 122.9(3) . . ?
C13 C11 C12 120.6(3) . . ?
C10 C11 C12 116.6(3) . . ?
N3 C12 C11 175.7(4) . . ?
C15 C13 C11 119.8(3) . . ?
C15 C13 C14 121.6(3) . . ?
C11 C13 C14 118.5(3) . . ?
C13 C14 C18 114.1(3) . . ?
C13 C14 H14A 108.7 . . ?
C18 C14 H14A 108.7 . . ?
C13 C14 H14B 108.7 . . ?
C18 C14 H14B 108.7 . . ?
H14A C14 H14B 107.6 . . ?
C13 C15 C7 118.7(3) . . ?
C13 C15 C16 120.6(3) . . ?
C7 C15 C16 120.6(3) . . ?
C15 C16 C17 112.9(3) . . ?
C15 C16 H16A 109.0 . . ?
C17 C16 H16A 109.0 . . ?
C15 C16 H16B 109.0 . . ?
C17 C16 H16B 109.0 . . ?
H16A C16 H16B 107.8 . . ?
C18 C17 C16 110.1(3) . . ?
C18 C17 H17A 109.6 . . ?
C16 C17 H17A 109.6 . . ?
C18 C17 H17B 109.6 . . ?
C16 C17 H17B 109.6 . . ?
H17A C17 H17B 108.2 . . ?
C17 C18 C14 110.3(3) . . ?
C17 C18 H18A 109.6 . . ?
C14 C18 H18A 109.6 . . ?
C17 C18 H18B 109.6 . . ?
C14 C18 H18B 109.6 . . ?
H18A C18 H18B 108.1 . . ?
C10 N2 H2A 122(2) . . ?
C10 N2 H2B 118(3) . . ?
H2A N2 H2B 119(4) . . ?

loop_
_geom_bond_atom_site_label_1
_geom_bond_atom_site_label_2
_geom_bond_distance
_geom_bond_site_symmetry_2
_geom_bond_publ_flag
Br1 C1 1.897(3) . ?
C1 C2 1.355(5) . ?
C1 C6 1.368(5) . ?
C2 C3 1.383(5) . ?
C2 H2 0.9300 . ?
C3 C4 1.382(5) . ?
C3 H3 0.9300 . ?
C4 C5 1.382(4) . ?
C4 C7 1.491(4) . ?
C5 C6 1.377(5) . ?
C5 H5 0.9300 . ?
C6 H6 0.9300 . ?
C7 C8 1.401(4) . ?
C7 C15 1.402(4) . ?
C8 C10 1.416(4) . ?
C8 C9 1.423(5) . ?
C9 N1 1.140(4) . ?
C10 N2 1.350(5) . ?
C10 C11 1.399(5) . ?
C11 C13 1.398(5) . ?
C11 C12 1.431(4) . ?
C12 N3 1.149(4) . ?
C13 C15 1.396(4) . ?
C13 C14 1.506(5) . ?
C14 C18 1.516(5) . ?
C14 H14A 0.9700 . ?
C14 H14B 0.9700 . ?
C15 C16 1.503(5) . ?
C16 C17 1.519(5) . ?
C16 H16A 0.9700 . ?
C16 H16B 0.9700 . ?
C17 C18 1.506(5) . ?
C17 H17A 0.9700 . ?
C17 H17B 0.9700 . ?
C18 H18A 0.9700 . ?
C18 H18B 0.9700 . ?
N2 H2A 0.81(3) . ?
N2 H2B 0.86(4) . ?

loop_
_geom_hbond_atom_site_label_D
_geom_hbond_atom_site_label_H
_geom_hbond_atom_site_label_A
_geom_hbond_distance_DH
_geom_hbond_distance_HA
_geom_hbond_distance_DA
_geom_hbond_angle_DHA
_geom_hbond_site_symmetry_A
N2 H2A N1 0.81(3) 2.27(3) 3.028(6) 156(3) 2_655

loop_
_geom_torsion_atom_site_label_1
_geom_torsion_atom_site_label_2
_geom_torsion_atom_site_label_3
_geom_torsion_atom_site_label_4
_geom_torsion
_geom_torsion_site_symmetry_1
_geom_torsion_site_symmetry_2
_geom_torsion_site_symmetry_3
_geom_torsion_site_symmetry_4
_geom_torsion_publ_flag
C6 C1 C2 C3 -0.5(6) . . . . ?
Br1 C1 C2 C3 -178.3(3) . . . . ?
C1 C2 C3 C4 -0.6(6) . . . . ?
C2 C3 C4 C5 0.8(6) . . . . ?
C2 C3 C4 C7 179.0(4) . . . . ?
C3 C4 C5 C6 0.1(6) . . . . ?
C7 C4 C5 C6 -178.1(4) . . . . ?
C2 C1 C6 C5 1.4(7) . . . . ?
Br1 C1 C6 C5 179.2(3) . . . . ?
C4 C5 C6 C1 -1.2(7) . . . . ?
C5 C4 C7 C8 110.2(4) . . . . ?
C3 C4 C7 C8 -68.0(4) . . . . ?
C5 C4 C7 C15 -69.5(5) . . . . ?
C3 C4 C7 C15 112.4(4) . . . . ?
C15 C7 C8 C10 1.9(5) . . . . ?
C4 C7 C8 C10 -177.7(3) . . . . ?
C15 C7 C8 C9 -180.0(3) . . . . ?
C4 C7 C8 C9 0.4(5) . . . . ?
C7 C8 C9 N1 -155(10) . . . . ?
C10 C8 C9 N1 23(10) . . . . ?
C7 C8 C10 N2 179.9(3) . . . . ?
C9 C8 C10 N2 1.7(5) . . . . ?
C7 C8 C10 C11 -0.4(4) . . . . ?
C9 C8 C10 C11 -178.6(3) . . . . ?
N2 C10 C11 C13 178.8(3) . . . . ?
C8 C10 C11 C13 -1.0(5) . . . . ?
N2 C10 C11 C12 -2.0(5) . . . . ?
C8 C10 C11 C12 178.3(3) . . . . ?
C13 C11 C12 N3 175(5) . . . . ?
C10 C11 C12 N3 -4(5) . . . . ?
C10 C11 C13 C15 0.8(5) . . . . ?
C12 C11 C13 C15 -178.4(3) . . . . ?
C10 C11 C13 C14 -176.8(3) . . . . ?
C12 C11 C13 C14 4.0(5) . . . . ?
C15 C13 C14 C18 15.4(5) . . . . ?
C11 C13 C14 C18 -167.0(3) . . . . ?
C11 C13 C15 C7 0.7(4) . . . . ?
C14 C13 C15 C7 178.2(3) . . . . ?
C11 C13 C15 C16 178.8(3) . . . . ?
C14 C13 C15 C16 -3.8(5) . . . . ?
C8 C7 C15 C13 -2.0(5) . . . . ?
C4 C7 C15 C13 177.6(3) . . . . ?
C8 C7 C15 C16 179.9(3) . . . . ?
C4 C7 C15 C16 -0.5(5) . . . . ?
C13 C15 C16 C17 21.5(5) . . . . ?
C7 C15 C16 C17 -160.5(3) . . . . ?
C15 C16 C17 C18 -50.8(4) . . . . ?
C16 C17 C18 C14 62.8(4) . . . . ?
C13 C14 C18 C17 -44.5(4) . . . . ?

loop_
_cod_related_entry_id
_cod_related_entry_database
_cod_related_entry_code
1 ChemSpider 30653963
